data_7133630
loop_
_publ_author_name
'Zhang, Yi'
'Yan, Huihui'
'Zhao, Peng'
'Chen, Rener'
'Fang, Weiwei'
'Wang, Lei'
'Ma, Yongmin'

_publ_section_title
;
 Eco-friendly &#x3b1;,&#x3b2;-C(sp<sup>3</sup>)-H difunctionalization of
 tertiary amines <i>via</i> sequential [1,5]-hydride transfer and
 hetero-Diels-Alder cyclization.
;
_journal_issue 77
_journal_name_full 'Chemical communications (Cambridge, England)'
_journal_page_first 10712
_journal_page_last 10715
_journal_paper_doi 10.1039/d4cc02858a
_journal_volume 60
_journal_year 2024
_chemical_formula_moiety 'C38 H44 N3 O'
_chemical_formula_sum 'C30 H40 N2 O2'
_chemical_formula_weight 460.64
_space_group_crystal_system monoclinic
_space_group_IT_number 14
_space_group_name_Hall '-P 2yn'
_space_group_name_H-M_alt 'P 1 21/n 1'
_atom_sites_solution_hydrogens geom
_atom_sites_solution_primary dual
_audit_creation_date 2023-05-11
_audit_creation_method
;
Olex2 1.5
(compiled 2021.11.18 svn.ra9532c28 for OlexSys, GUI svn.r6427)
;
_audit_update_record
;
2023-11-09 deposited with the CCDC.	2024-08-28 downloaded from the CCDC.
;
_cell_angle_alpha 90
_cell_angle_beta 93.013(2)
_cell_angle_gamma 90
_cell_formula_units_Z 4
_cell_length_a 13.2032(10)
_cell_length_b 16.3569(13)
_cell_length_c 14.4981(11)
_cell_measurement_reflns_used 5930
_cell_measurement_temperature 296.15
_cell_measurement_theta_max 21.735
_cell_measurement_theta_min 2.385
_cell_volume 3126.7(4)
_computing_cell_refinement 'SAINT v8.37A (Bruker, 2015)'
_computing_data_reduction 'SAINT v8.37A (Bruker, 2015)'
_computing_molecular_graphics 'Olex2 1.5 (Dolomanov et al., 2009)'
_computing_publication_material 'Olex2 1.5 (Dolomanov et al., 2009)'
_computing_structure_refinement 'XL  (Sheldrick, 2008)'
_computing_structure_solution 'SHELXT 2014/5 (Sheldrick, 2014)'
_diffrn_ambient_temperature 296.15
_diffrn_measured_fraction_theta_full 1.000
_diffrn_measured_fraction_theta_max 0.996
_diffrn_measurement_device_type 'Bruker APEX-II CCD'
_diffrn_measurement_method '\f and \w scans'
_diffrn_radiation_type MoK\a
_diffrn_radiation_wavelength 0.71073
_diffrn_reflns_av_R_equivalents 0.0743
_diffrn_reflns_av_unetI/netI 0.0464
_diffrn_reflns_Laue_measured_fraction_full 1.000
_diffrn_reflns_Laue_measured_fraction_max 0.996
_diffrn_reflns_limit_h_max 17
_diffrn_reflns_limit_h_min -17
_diffrn_reflns_limit_k_max 21
_diffrn_reflns_limit_k_min -21
_diffrn_reflns_limit_l_max 19
_diffrn_reflns_limit_l_min -19
_diffrn_reflns_number 59745
_diffrn_reflns_point_group_measured_fraction_full 1.000
_diffrn_reflns_point_group_measured_fraction_max 0.996
_diffrn_reflns_theta_full 25.242
_diffrn_reflns_theta_max 28.371
_diffrn_reflns_theta_min 1.878
_diffrn_source_current 30.0
_diffrn_source_power 1.35
_diffrn_source_voltage 45.0
_diffrn_standards_number 0
_exptl_absorpt_coefficient_mu 0.061
_exptl_absorpt_correction_T_max 1.0000
_exptl_absorpt_correction_T_min 0.9012
_exptl_absorpt_correction_type multi-scan
_exptl_absorpt_process_details
;
SADABS-2016/2 (Bruker,2016/2) was used for absorption correction.
wR2(int) was 0.0704 before and 0.0647 after correction.
The Ratio of minimum to maximum transmission is 0.9012.
The \l/2 correction factor is Not present.
;
_exptl_crystal_colour colourless
_exptl_crystal_colour_primary colourless
_exptl_crystal_density_diffrn 0.979
_exptl_crystal_description block
_exptl_crystal_F_000 1000
_exptl_crystal_size_max 0.15
_exptl_crystal_size_mid 0.15
_exptl_crystal_size_min 0.12
_refine_diff_density_max 0.627
_refine_diff_density_min -0.453
_refine_diff_density_rms 0.052
_refine_ls_extinction_method none
_refine_ls_goodness_of_fit_ref 1.041
_refine_ls_hydrogen_treatment constr
_refine_ls_matrix_type full
_refine_ls_number_parameters 379
_refine_ls_number_reflns 7800
_refine_ls_number_restraints 0
_refine_ls_restrained_S_all 1.041
_refine_ls_R_factor_all 0.1232
_refine_ls_R_factor_gt 0.0674
_refine_ls_shift/su_max 0.000
_refine_ls_shift/su_mean 0.000
_refine_ls_structure_factor_coef Fsqd
_refine_ls_weighting_details 'w=1/[\s^2^(Fo^2^)+(0.1162P)^2^+0.7635P] where P=(Fo^2^+2Fc^2^)/3'
_refine_ls_weighting_scheme calc
_refine_ls_wR_factor_gt 0.1880
_refine_ls_wR_factor_ref 0.2326
_reflns_Friedel_coverage 0.000
_reflns_number_gt 4336
_reflns_number_total 7800
_reflns_threshold_expression 'I > 2\s(I)'
_cod_data_source_file d4cc02858a2.cif
_cod_data_source_block mo230510a
_cod_depositor_comments 'Adding full bibliography for 7133630--7133631.cif.'
_cod_database_code 7133630
_shelx_shelxl_version_number 2014/7
_shelx_space_group_comment
;
The symmetry employed for this shelxl refinement is uniquely defined
by the following loop, which should always be used as a source of
symmetry information in preference to the above space-group names.
They are only intended as comments.
;
_shelx_estimated_absorpt_t_max 0.993
_shelx_estimated_absorpt_t_min 0.991
_olex2_refinement_description
;
1. Fixed Uiso
 At 1.2 times of:
  All C(H) groups, All C(H,H) groups, All N(H) groups
2.a Ternary CH refined with riding coordinates:
 N3(H3), C4(H4), C5(H5), C16(H16)
2.b Secondary CH2 refined with riding coordinates:
 C1(H1A,H1B), C2(H2A,H2B), C3(H3A,H3B), C23(H23A,H23B), C24(H24A,H24B),
 C25(H25A,H25B), C26(H26A,H26B), C27(H27A,H27B), C34(H34A,H34B), C35(H35A,H35B),
  C36(H36A,H36B), C37(H37A,H37B), C38(H38A,H38B)
2.c Aromatic/amide H refined with riding coordinates:
 C8(H8), C9(H9), C10(H10), C11(H11), C13(H13), C14(H14), C18(H18), C19(H19),
 C20(H20), C21(H21), C29(H29), C30(H30), C31(H31), C32(H32)
;
_olex2_submission_special_instructions 'No special instructions were received'

loop_
_space_group_symop_operation_xyz
'x, y, z'
'-x+1/2, y+1/2, -z+1/2'
'-x, -y, -z'
'x-1/2, -y-1/2, z-1/2'

loop_
_atom_site_label
_atom_site_type_symbol
_atom_site_fract_x
_atom_site_fract_y
_atom_site_fract_z
_atom_site_U_iso_or_equiv
_atom_site_adp_type
_atom_site_occupancy
_atom_site_site_symmetry_order
_atom_site_calc_flag
_atom_site_refinement_flags_posn
_atom_site_refinement_flags_adp
_atom_site_refinement_flags_occupancy
_atom_site_disorder_assembly
_atom_site_disorder_group
O1 O 0.32500(11) 0.42080(10) 0.56779(10) 0.0472(4) Uani 1 1 d . . . . .
N1 N 0.14719(14) 0.42839(11) 0.54905(12) 0.0428(4) Uani 1 1 d . . . . .
N2 N 0.15829(14) 0.54395(11) 0.86489(13) 0.0449(5) Uani 1 1 d . . . . .
N3 N -0.01325(17) 0.25566(15) 0.70849(15) 0.0639(6) Uani 1 1 d . . . . .
H3 H 0.0017 0.2000 0.6883 0.077 Uiso 1 1 calc R U . . .
C1 C 0.1482(2) 0.49807(15) 0.48561(17) 0.0537(6) Uani 1 1 d . . . . .
H1A H 0.0876 0.4970 0.4447 0.064 Uiso 1 1 calc R U . . .
H1B H 0.2067 0.4942 0.4481 0.064 Uiso 1 1 calc R U . . .
C2 C 0.1523(2) 0.57772(15) 0.53890(18) 0.0600(7) Uani 1 1 d . . . . .
H2A H 0.0890 0.5852 0.5688 0.072 Uiso 1 1 calc R U . . .
H2B H 0.1596 0.6227 0.4961 0.072 Uiso 1 1 calc R U . . .
C3 C 0.2397(2) 0.57992(14) 0.61147(17) 0.0506(6) Uani 1 1 d . . . . .
H3A H 0.3038 0.5800 0.5817 0.061 Uiso 1 1 calc R U . . .
H3B H 0.2359 0.6293 0.6482 0.061 Uiso 1 1 calc R U . . .
C4 C 0.23313(16) 0.50523(13) 0.67308(14) 0.0390(5) Uani 1 1 d . . . . .
H4 H 0.1688 0.5084 0.7037 0.047 Uiso 1 1 calc R U . . .
C5 C 0.31883(16) 0.49869(13) 0.74891(14) 0.0371(5) Uani 1 1 d . . . . .
H5 H 0.3305 0.5533 0.7751 0.044 Uiso 1 1 calc R U . . .
C6 C 0.41595(16) 0.47128(13) 0.70635(15) 0.0388(5) Uani 1 1 d . . . . .
C7 C 0.51253(17) 0.48255(13) 0.75349(16) 0.0414(5) Uani 1 1 d . . . . .
C8 C 0.52372(18) 0.51701(14) 0.84265(17) 0.0486(6) Uani 1 1 d . . . . .
H8 H 0.4661 0.5332 0.8720 0.058 Uiso 1 1 calc R U . . .
C9 C 0.6162(2) 0.52732(17) 0.88704(19) 0.0607(7) Uani 1 1 d . . . . .
H9 H 0.6211 0.5505 0.9457 0.073 Uiso 1 1 calc R U . . .
C10 C 0.7046(2) 0.50289(19) 0.8440(2) 0.0663(8) Uani 1 1 d . . . . .
H10 H 0.7678 0.5099 0.8743 0.080 Uiso 1 1 calc R U . . .
C11 C 0.6974(2) 0.46927(17) 0.7586(2) 0.0605(7) Uani 1 1 d . . . . .
H11 H 0.7562 0.4534 0.7309 0.073 Uiso 1 1 calc R U . . .
C12 C 0.60254(17) 0.45784(15) 0.71089(17) 0.0469(5) Uani 1 1 d . . . . .
C13 C 0.59328(18) 0.42282(16) 0.62158(18) 0.0530(6) Uani 1 1 d . . . . .
H13 H 0.6514 0.4063 0.5932 0.064 Uiso 1 1 calc R U . . .
C14 C 0.50182(18) 0.41287(16) 0.57672(17) 0.0511(6) Uani 1 1 d . . . . .
H14 H 0.4976 0.3908 0.5175 0.061 Uiso 1 1 calc R U . . .
C15 C 0.41254(16) 0.43595(13) 0.61983(15) 0.0402(5) Uani 1 1 d . . . . .
C16 C 0.23093(15) 0.42875(13) 0.61577(14) 0.0390(5) Uani 1 1 d . . . . .
H16 H 0.2246 0.3816 0.6568 0.047 Uiso 1 1 calc R U . . .
C17 C 0.28564(16) 0.44251(13) 0.82623(14) 0.0386(5) Uani 1 1 d . . . . .
C18 C 0.32880(18) 0.36662(13) 0.84156(16) 0.0454(5) Uani 1 1 d . . . . .
H18 H 0.3825 0.3507 0.8066 0.054 Uiso 1 1 calc R U . . .
C19 C 0.2947(2) 0.31322(15) 0.90750(17) 0.0539(6) Uani 1 1 d . . . . .
H19 H 0.3262 0.2628 0.9170 0.065 Uiso 1 1 calc R U . . .
C20 C 0.2143(2) 0.33501(17) 0.95867(18) 0.0594(7) Uani 1 1 d . . . . .
H20 H 0.1900 0.2991 1.0021 0.071 Uiso 1 1 calc R U . . .
C21 C 0.1701(2) 0.41089(16) 0.94480(17) 0.0544(6) Uani 1 1 d . . . . .
H21 H 0.1159 0.4258 0.9797 0.065 Uiso 1 1 calc R U . . .
C22 C 0.20449(17) 0.46550(14) 0.88006(14) 0.0419(5) Uani 1 1 d . . . . .
C23 C 0.2016(2) 0.60857(17) 0.9228(2) 0.0672(8) Uani 1 1 d . . . . .
H23A H 0.2750 0.6059 0.9232 0.081 Uiso 1 1 calc R U . . .
H23B H 0.1815 0.6012 0.9857 0.081 Uiso 1 1 calc R U . . .
C24 C 0.1657(3) 0.69153(19) 0.8870(3) 0.0873(10) Uani 1 1 d . . . . .
H24A H 0.1919 0.7339 0.9285 0.105 Uiso 1 1 calc R U . . .
H24B H 0.1920 0.7012 0.8268 0.105 Uiso 1 1 calc R U . . .
C25 C 0.0511(3) 0.6961(2) 0.8796(3) 0.0879(10) Uani 1 1 d . . . . .
H25A H 0.0252 0.6961 0.9409 0.106 Uiso 1 1 calc R U . . .
H25B H 0.0302 0.7466 0.8492 0.106 Uiso 1 1 calc R U . . .
C26 C 0.0078(2) 0.62465(19) 0.8256(3) 0.0826(10) Uani 1 1 d . . . . .
H26A H 0.0250 0.6297 0.7616 0.099 Uiso 1 1 calc R U . . .
H26B H -0.0655 0.6253 0.8275 0.099 Uiso 1 1 calc R U . . .
C27 C 0.0479(2) 0.54443(18) 0.8639(2) 0.0679(8) Uani 1 1 d . . . . .
H27A H 0.0260 0.5368 0.9261 0.082 Uiso 1 1 calc R U . . .
H27B H 0.0211 0.4997 0.8260 0.082 Uiso 1 1 calc R U . . .
C28 C 0.12013(16) 0.35005(14) 0.51194(15) 0.0428(5) Uani 1 1 d . . . . .
C29 C 0.13193(19) 0.33107(18) 0.41999(18) 0.0590(7) Uani 1 1 d . . . . .
H29 H 0.1590 0.3698 0.3813 0.071 Uiso 1 1 calc R U . . .
C30 C 0.1039(2) 0.2553(2) 0.3852(2) 0.0701(8) Uani 1 1 d . . . . .
H30 H 0.1106 0.2440 0.3229 0.084 Uiso 1 1 calc R U . . .
C31 C 0.0667(2) 0.19758(19) 0.4410(2) 0.0693(8) Uani 1 1 d . . . . .
H31 H 0.0496 0.1462 0.4176 0.083 Uiso 1 1 calc R U . . .
C32 C 0.0542(2) 0.21524(17) 0.5322(2) 0.0662(8) Uani 1 1 d . . . . .
H32 H 0.0283 0.1753 0.5701 0.079 Uiso 1 1 calc R U . . .
C33 C 0.07912(19) 0.29080(16) 0.56913(17) 0.0549(6) Uani 1 1 d . . . . .
C34 C 0.0633(3) 0.3069(2) 0.6704(2) 0.0795(10) Uani 1 1 d . . . . .
H34A H 0.1271 0.2984 0.7054 0.095 Uiso 1 1 calc R U . . .
H34B H 0.0442 0.3637 0.6777 0.095 Uiso 1 1 calc R U . . .
C35 C -0.0118(4) 0.2522(3) 0.8071(3) 0.1264(18) Uani 1 1 d . . . . .
H35A H -0.0082 0.3067 0.8334 0.152 Uiso 1 1 calc R U . . .
H35B H 0.0459 0.2208 0.8315 0.152 Uiso 1 1 calc R U . . .
C36 C -0.1084(3) 0.2116(3) 0.8286(3) 0.1144(15) Uani 1 1 d . . . . .
H36A H -0.1346 0.2337 0.8847 0.137 Uiso 1 1 calc R U . . .
H36B H -0.0989 0.1531 0.8359 0.137 Uiso 1 1 calc R U . . .
C37 C -0.1809(3) 0.2309(3) 0.7437(3) 0.1190(15) Uani 1 1 d . . . . .
H37A H -0.2107 0.1810 0.7182 0.143 Uiso 1 1 calc R U . . .
H37B H -0.2349 0.2671 0.7608 0.143 Uiso 1 1 calc R U . . .
C38 C -0.1152(3) 0.2718(3) 0.6744(3) 0.0930(11) Uani 1 1 d . . . . .
H38A H -0.1278 0.2487 0.6133 0.112 Uiso 1 1 calc R U . . .
H38B H -0.1282 0.3301 0.6716 0.112 Uiso 1 1 calc R U . . .

loop_
_atom_site_aniso_label
_atom_site_aniso_U_11
_atom_site_aniso_U_22
_atom_site_aniso_U_33
_atom_site_aniso_U_23
_atom_site_aniso_U_13
_atom_site_aniso_U_12
O1 0.0396(8) 0.0576(10) 0.0444(8) -0.0093(7) 0.0023(7) -0.0036(7)
N1 0.0434(10) 0.0437(10) 0.0406(10) 0.0061(8) -0.0045(8) -0.0063(8)
N2 0.0416(10) 0.0439(11) 0.0496(11) -0.0042(9) 0.0056(8) 0.0014(8)
N3 0.0604(14) 0.0707(15) 0.0603(14) 0.0135(11) 0.0013(11) -0.0253(11)
C1 0.0565(15) 0.0534(14) 0.0497(14) 0.0138(11) -0.0112(11) -0.0084(12)
C2 0.0720(18) 0.0461(14) 0.0603(16) 0.0163(12) -0.0120(13) 0.0019(12)
C3 0.0609(15) 0.0371(12) 0.0532(14) 0.0054(10) -0.0044(11) -0.0013(11)
C4 0.0373(11) 0.0385(11) 0.0411(11) 0.0023(9) 0.0028(9) -0.0003(9)
C5 0.0382(11) 0.0331(10) 0.0399(11) -0.0012(9) 0.0018(9) -0.0017(8)
C6 0.0379(11) 0.0337(11) 0.0448(12) 0.0023(9) 0.0027(9) -0.0024(9)
C7 0.0413(12) 0.0350(11) 0.0475(12) 0.0038(9) -0.0002(9) -0.0017(9)
C8 0.0448(13) 0.0461(13) 0.0544(14) -0.0033(11) -0.0013(10) -0.0001(10)
C9 0.0593(16) 0.0606(17) 0.0606(16) -0.0071(13) -0.0127(13) -0.0033(13)
C10 0.0455(15) 0.077(2) 0.0746(19) 0.0006(16) -0.0139(13) -0.0023(13)
C11 0.0405(13) 0.0684(18) 0.0724(18) 0.0006(14) 0.0011(12) 0.0014(12)
C12 0.0385(12) 0.0456(13) 0.0566(14) 0.0053(11) 0.0031(10) 0.0003(10)
C13 0.0405(13) 0.0597(15) 0.0602(15) -0.0020(12) 0.0156(11) 0.0023(11)
C14 0.0488(14) 0.0570(15) 0.0482(13) -0.0063(11) 0.0092(11) -0.0019(11)
C15 0.0382(11) 0.0390(11) 0.0434(11) 0.0000(9) 0.0025(9) -0.0026(9)
C16 0.0364(11) 0.0404(11) 0.0402(11) 0.0035(9) 0.0010(9) -0.0040(9)
C17 0.0391(11) 0.0375(11) 0.0387(11) -0.0006(9) -0.0025(9) -0.0045(9)
C18 0.0486(13) 0.0412(12) 0.0460(12) 0.0000(10) -0.0018(10) 0.0014(10)
C19 0.0623(16) 0.0421(13) 0.0563(14) 0.0082(11) -0.0073(12) -0.0009(11)
C20 0.0638(16) 0.0604(16) 0.0535(15) 0.0169(13) -0.0018(12) -0.0126(13)
C21 0.0515(14) 0.0625(16) 0.0495(14) 0.0054(12) 0.0057(11) -0.0058(12)
C22 0.0426(12) 0.0445(12) 0.0384(11) -0.0009(9) 0.0009(9) -0.0032(10)
C23 0.0689(18) 0.0557(16) 0.0762(19) -0.0187(14) -0.0041(15) 0.0011(14)
C24 0.088(2) 0.0492(17) 0.124(3) -0.0150(18) 0.003(2) 0.0008(16)
C25 0.094(3) 0.061(2) 0.111(3) -0.0044(19) 0.019(2) 0.0251(17)
C26 0.0578(18) 0.074(2) 0.116(3) 0.0058(19) 0.0022(17) 0.0183(15)
C27 0.0462(15) 0.0648(18) 0.093(2) 0.0016(16) 0.0068(14) 0.0058(13)
C28 0.0362(11) 0.0468(13) 0.0448(12) -0.0014(10) -0.0028(9) -0.0018(9)
C29 0.0543(15) 0.0711(18) 0.0520(14) -0.0072(13) 0.0059(12) -0.0054(13)
C30 0.0631(17) 0.084(2) 0.0635(17) -0.0258(16) 0.0051(14) -0.0016(15)
C31 0.0582(17) 0.0586(17) 0.089(2) -0.0265(16) -0.0117(15) -0.0003(13)
C32 0.0686(18) 0.0535(16) 0.0757(19) -0.0035(14) -0.0035(15) -0.0163(13)
C33 0.0556(15) 0.0547(15) 0.0542(14) -0.0016(12) 0.0009(12) -0.0138(12)
C34 0.093(2) 0.083(2) 0.0637(18) -0.0030(16) 0.0147(16) -0.0448(18)
C35 0.136(4) 0.169(5) 0.073(2) 0.016(3) -0.001(2) -0.076(3)
C36 0.118(3) 0.145(4) 0.083(3) 0.025(3) 0.032(2) -0.040(3)
C37 0.088(3) 0.148(4) 0.124(4) -0.004(3) 0.038(3) -0.025(3)
C38 0.071(2) 0.112(3) 0.097(3) 0.006(2) 0.0114(19) -0.007(2)

loop_
_atom_type_symbol
_atom_type_description
_atom_type_scat_dispersion_real
_atom_type_scat_dispersion_imag
_atom_type_scat_source
C C 0.0033 0.0016 'International Tables Vol C Tables 4.2.6.8 and 6.1.1.4'
H H 0.0000 0.0000 'International Tables Vol C Tables 4.2.6.8 and 6.1.1.4'
N N 0.0061 0.0033 'International Tables Vol C Tables 4.2.6.8 and 6.1.1.4'
O O 0.0106 0.0060 'International Tables Vol C Tables 4.2.6.8 and 6.1.1.4'

loop_
_geom_angle_atom_site_label_1
_geom_angle_atom_site_label_2
_geom_angle_atom_site_label_3
_geom_angle
_geom_angle_site_symmetry_1
_geom_angle_site_symmetry_3
_geom_angle_publ_flag
C15 O1 C16 115.83(16) . . ?
C16 N1 C1 112.90(17) . . ?
C28 N1 C1 118.16(18) . . ?
C28 N1 C16 115.32(18) . . ?
C22 N2 C23 114.4(2) . . ?
C22 N2 C27 115.09(19) . . ?
C23 N2 C27 111.5(2) . . ?
C34 N3 H3 105.6 . . ?
C35 N3 H3 105.6 . . ?
C35 N3 C34 115.6(3) . . ?
C35 N3 C38 108.4(3) . . ?
C38 N3 H3 105.6 . . ?
C38 N3 C34 115.1(3) . . ?
N1 C1 H1A 109.5 . . ?
N1 C1 H1B 109.5 . . ?
N1 C1 C2 110.5(2) . . ?
H1A C1 H1B 108.1 . . ?
C2 C1 H1A 109.5 . . ?
C2 C1 H1B 109.5 . . ?
C1 C2 H2A 109.1 . . ?
C1 C2 H2B 109.1 . . ?
C1 C2 C3 112.3(2) . . ?
H2A C2 H2B 107.9 . . ?
C3 C2 H2A 109.1 . . ?
C3 C2 H2B 109.1 . . ?
C2 C3 H3A 109.9 . . ?
C2 C3 H3B 109.9 . . ?
H3A C3 H3B 108.3 . . ?
C4 C3 C2 108.86(19) . . ?
C4 C3 H3A 109.9 . . ?
C4 C3 H3B 109.9 . . ?
C3 C4 H4 107.6 . . ?
C3 C4 C5 114.41(18) . . ?
C5 C4 H4 107.6 . . ?
C16 C4 C3 110.17(18) . . ?
C16 C4 H4 107.6 . . ?
C16 C4 C5 109.24(17) . . ?
C4 C5 H5 108.0 . . ?
C6 C5 C4 109.55(17) . . ?
C6 C5 H5 108.0 . . ?
C6 C5 C17 113.59(17) . . ?
C17 C5 C4 109.67(16) . . ?
C17 C5 H5 108.0 . . ?
C7 C6 C5 121.29(19) . . ?
C15 C6 C5 120.32(19) . . ?
C15 C6 C7 118.38(19) . . ?
C8 C7 C6 122.6(2) . . ?
C8 C7 C12 117.4(2) . . ?
C12 C7 C6 120.0(2) . . ?
C7 C8 H8 119.0 . . ?
C9 C8 C7 122.1(2) . . ?
C9 C8 H8 119.0 . . ?
C8 C9 H9 120.0 . . ?
C8 C9 C10 119.9(3) . . ?
C10 C9 H9 120.0 . . ?
C9 C10 H10 120.0 . . ?
C11 C10 C9 120.0(3) . . ?
C11 C10 H10 120.0 . . ?
C10 C11 H11 119.3 . . ?
C10 C11 C12 121.3(2) . . ?
C12 C11 H11 119.3 . . ?
C11 C12 C7 119.2(2) . . ?
C11 C12 C13 122.3(2) . . ?
C13 C12 C7 118.5(2) . . ?
C12 C13 H13 119.3 . . ?
C14 C13 C12 121.4(2) . . ?
C14 C13 H13 119.3 . . ?
C13 C14 H14 120.0 . . ?
C13 C14 C15 120.0(2) . . ?
C15 C14 H14 120.0 . . ?
O1 C15 C6 124.27(19) . . ?
O1 C15 C14 114.03(19) . . ?
C6 C15 C14 121.7(2) . . ?
O1 C16 C4 110.21(16) . . ?
O1 C16 H16 108.7 . . ?
N1 C16 O1 108.91(16) . . ?
N1 C16 C4 111.69(18) . . ?
N1 C16 H16 108.7 . . ?
C4 C16 H16 108.7 . . ?
C18 C17 C5 121.77(19) . . ?
C18 C17 C22 118.1(2) . . ?
C22 C17 C5 120.02(19) . . ?
C17 C18 H18 118.9 . . ?
C17 C18 C19 122.1(2) . . ?
C19 C18 H18 118.9 . . ?
C18 C19 H19 120.1 . . ?
C20 C19 C18 119.8(2) . . ?
C20 C19 H19 120.1 . . ?
C19 C20 H20 120.4 . . ?
C19 C20 C21 119.2(2) . . ?
C21 C20 H20 120.4 . . ?
C20 C21 H21 119.2 . . ?
C20 C21 C22 121.7(2) . . ?
C22 C21 H21 119.2 . . ?
C17 C22 N2 118.94(19) . . ?
C21 C22 N2 121.9(2) . . ?
C21 C22 C17 119.2(2) . . ?
N2 C23 H23A 109.6 . . ?
N2 C23 H23B 109.6 . . ?
N2 C23 C24 110.3(2) . . ?
H23A C23 H23B 108.1 . . ?
C24 C23 H23A 109.6 . . ?
C24 C23 H23B 109.6 . . ?
C23 C24 H24A 109.4 . . ?
C23 C24 H24B 109.4 . . ?
H24A C24 H24B 108.0 . . ?
C25 C24 C23 111.2(3) . . ?
C25 C24 H24A 109.4 . . ?
C25 C24 H24B 109.4 . . ?
C24 C25 H25A 109.5 . . ?
C24 C25 H25B 109.5 . . ?
H25A C25 H25B 108.1 . . ?
C26 C25 C24 110.5(3) . . ?
C26 C25 H25A 109.5 . . ?
C26 C25 H25B 109.5 . . ?
C25 C26 H26A 109.3 . . ?
C25 C26 H26B 109.3 . . ?
C25 C26 C27 111.6(3) . . ?
H26A C26 H26B 108.0 . . ?
C27 C26 H26A 109.3 . . ?
C27 C26 H26B 109.3 . . ?
N2 C27 C26 109.9(2) . . ?
N2 C27 H27A 109.7 . . ?
N2 C27 H27B 109.7 . . ?
C26 C27 H27A 109.7 . . ?
C26 C27 H27B 109.7 . . ?
H27A C27 H27B 108.2 . . ?
C29 C28 N1 121.7(2) . . ?
C29 C28 C33 118.7(2) . . ?
C33 C28 N1 119.6(2) . . ?
C28 C29 H29 119.6 . . ?
C30 C29 C28 120.7(3) . . ?
C30 C29 H29 119.6 . . ?
C29 C30 H30 119.8 . . ?
C31 C30 C29 120.4(3) . . ?
C31 C30 H30 119.8 . . ?
C30 C31 H31 120.2 . . ?
C30 C31 C32 119.7(3) . . ?
C32 C31 H31 120.2 . . ?
C31 C32 H32 119.2 . . ?
C31 C32 C33 121.6(3) . . ?
C33 C32 H32 119.2 . . ?
C28 C33 C34 122.0(2) . . ?
C32 C33 C28 118.8(2) . . ?
C32 C33 C34 119.2(2) . . ?
N3 C34 C33 113.8(2) . . ?
N3 C34 H34A 108.8 . . ?
N3 C34 H34B 108.8 . . ?
C33 C34 H34A 108.8 . . ?
C33 C34 H34B 108.8 . . ?
H34A C34 H34B 107.7 . . ?
N3 C35 H35A 110.7 . . ?
N3 C35 H35B 110.7 . . ?
N3 C35 C36 105.1(3) . . ?
H35A C35 H35B 108.8 . . ?
C36 C35 H35A 110.7 . . ?
C36 C35 H35B 110.7 . . ?
C35 C36 H36A 110.9 . . ?
C35 C36 H36B 110.9 . . ?
C35 C36 C37 104.1(3) . . ?
H36A C36 H36B 108.9 . . ?
C37 C36 H36A 110.9 . . ?
C37 C36 H36B 110.9 . . ?
C36 C37 H37A 110.7 . . ?
C36 C37 H37B 110.7 . . ?
H37A C37 H37B 108.8 . . ?
C38 C37 C36 105.3(3) . . ?
C38 C37 H37A 110.7 . . ?
C38 C37 H37B 110.7 . . ?
N3 C38 C37 104.4(3) . . ?
N3 C38 H38A 110.9 . . ?
N3 C38 H38B 110.9 . . ?
C37 C38 H38A 110.9 . . ?
C37 C38 H38B 110.9 . . ?
H38A C38 H38B 108.9 . . ?

loop_
_geom_bond_atom_site_label_1
_geom_bond_atom_site_label_2
_geom_bond_distance
_geom_bond_site_symmetry_2
_geom_bond_publ_flag
O1 C15 1.369(3) . ?
O1 C16 1.461(2) . ?
N1 C1 1.465(3) . ?
N1 C16 1.430(3) . ?
N1 C28 1.428(3) . ?
N2 C22 1.433(3) . ?
N2 C23 1.449(3) . ?
N2 C27 1.456(3) . ?
N3 H3 0.9800 . ?
N3 C34 1.445(3) . ?
N3 C35 1.430(4) . ?
N3 C38 1.434(4) . ?
C1 H1A 0.9700 . ?
C1 H1B 0.9700 . ?
C1 C2 1.514(4) . ?
C2 H2A 0.9700 . ?
C2 H2B 0.9700 . ?
C2 C3 1.520(3) . ?
C3 H3A 0.9700 . ?
C3 H3B 0.9700 . ?
C3 C4 1.519(3) . ?
C4 H4 0.9800 . ?
C4 C5 1.539(3) . ?
C4 C16 1.501(3) . ?
C5 H5 0.9800 . ?
C5 C6 1.520(3) . ?
C5 C17 1.531(3) . ?
C6 C7 1.427(3) . ?
C6 C15 1.380(3) . ?
C7 C8 1.411(3) . ?
C7 C12 1.426(3) . ?
C8 H8 0.9300 . ?
C8 C9 1.360(3) . ?
C9 H9 0.9300 . ?
C9 C10 1.410(4) . ?
C10 H10 0.9300 . ?
C10 C11 1.353(4) . ?
C11 H11 0.9300 . ?
C11 C12 1.411(4) . ?
C12 C13 1.415(3) . ?
C13 H13 0.9300 . ?
C13 C14 1.351(3) . ?
C14 H14 0.9300 . ?
C14 C15 1.414(3) . ?
C16 H16 0.9800 . ?
C17 C18 1.379(3) . ?
C17 C22 1.409(3) . ?
C18 H18 0.9300 . ?
C18 C19 1.387(3) . ?
C19 H19 0.9300 . ?
C19 C20 1.374(4) . ?
C20 H20 0.9300 . ?
C20 C21 1.382(4) . ?
C21 H21 0.9300 . ?
C21 C22 1.389(3) . ?
C23 H23A 0.9700 . ?
C23 H23B 0.9700 . ?
C23 C24 1.520(4) . ?
C24 H24A 0.9700 . ?
C24 H24B 0.9700 . ?
C24 C25 1.512(5) . ?
C25 H25A 0.9700 . ?
C25 H25B 0.9700 . ?
C25 C26 1.502(5) . ?
C26 H26A 0.9700 . ?
C26 H26B 0.9700 . ?
C26 C27 1.509(4) . ?
C27 H27A 0.9700 . ?
C27 H27B 0.9700 . ?
C28 C29 1.386(3) . ?
C28 C33 1.402(3) . ?
C29 H29 0.9300 . ?
C29 C30 1.381(4) . ?
C30 H30 0.9300 . ?
C30 C31 1.353(4) . ?
C31 H31 0.9300 . ?
C31 C32 1.373(4) . ?
C32 H32 0.9300 . ?
C32 C33 1.380(4) . ?
C33 C34 1.517(4) . ?
C34 H34A 0.9700 . ?
C34 H34B 0.9700 . ?
C35 H35A 0.9700 . ?
C35 H35B 0.9700 . ?
C35 C36 1.485(5) . ?
C36 H36A 0.9700 . ?
C36 H36B 0.9700 . ?
C36 C37 1.551(6) . ?
C37 H37A 0.9700 . ?
C37 H37B 0.9700 . ?
C37 C38 1.517(5) . ?
C38 H38A 0.9700 . ?
C38 H38B 0.9700 . ?

loop_
_geom_torsion_atom_site_label_1
_geom_torsion_atom_site_label_2
_geom_torsion_atom_site_label_3
_geom_torsion_atom_site_label_4
_geom_torsion
_geom_torsion_site_symmetry_1
_geom_torsion_site_symmetry_2
_geom_torsion_site_symmetry_3
_geom_torsion_site_symmetry_4
_geom_torsion_publ_flag
N1 C1 C2 C3 53.3(3) . . . . ?
N1 C28 C29 C30 -179.0(2) . . . . ?
N1 C28 C33 C32 -179.5(2) . . . . ?
N1 C28 C33 C34 -0.6(4) . . . . ?
N2 C23 C24 C25 55.6(4) . . . . ?
N3 C35 C36 C37 -26.2(5) . . . . ?
C1 N1 C16 O1 -63.3(2) . . . . ?
C1 N1 C16 C4 58.7(2) . . . . ?
C1 N1 C28 C29 24.5(3) . . . . ?
C1 N1 C28 C33 -154.5(2) . . . . ?
C1 C2 C3 C4 -53.9(3) . . . . ?
C2 C3 C4 C5 178.8(2) . . . . ?
C2 C3 C4 C16 55.3(3) . . . . ?
C3 C4 C5 C6 -75.5(2) . . . . ?
C3 C4 C5 C17 159.23(19) . . . . ?
C3 C4 C16 O1 62.7(2) . . . . ?
C3 C4 C16 N1 -58.5(2) . . . . ?
C4 C5 C6 C7 161.62(18) . . . . ?
C4 C5 C6 C15 -17.2(3) . . . . ?
C4 C5 C17 C18 110.7(2) . . . . ?
C4 C5 C17 C22 -65.1(2) . . . . ?
C5 C4 C16 O1 -63.8(2) . . . . ?
C5 C4 C16 N1 175.02(16) . . . . ?
C5 C6 C7 C8 2.1(3) . . . . ?
C5 C6 C7 C12 -178.60(19) . . . . ?
C5 C6 C15 O1 -1.9(3) . . . . ?
C5 C6 C15 C14 177.4(2) . . . . ?
C5 C17 C18 C19 -175.8(2) . . . . ?
C5 C17 C22 N2 -3.8(3) . . . . ?
C5 C17 C22 C21 174.8(2) . . . . ?
C6 C5 C17 C18 -12.3(3) . . . . ?
C6 C5 C17 C22 171.93(19) . . . . ?
C6 C7 C8 C9 179.9(2) . . . . ?
C6 C7 C12 C11 -179.8(2) . . . . ?
C6 C7 C12 C13 0.4(3) . . . . ?
C7 C6 C15 O1 179.17(19) . . . . ?
C7 C6 C15 C14 -1.5(3) . . . . ?
C7 C8 C9 C10 -0.3(4) . . . . ?
C7 C12 C13 C14 0.2(4) . . . . ?
C8 C7 C12 C11 -0.5(3) . . . . ?
C8 C7 C12 C13 179.8(2) . . . . ?
C8 C9 C10 C11 0.0(4) . . . . ?
C9 C10 C11 C12 0.0(4) . . . . ?
C10 C11 C12 C7 0.2(4) . . . . ?
C10 C11 C12 C13 180.0(3) . . . . ?
C11 C12 C13 C14 -179.6(2) . . . . ?
C12 C7 C8 C9 0.5(3) . . . . ?
C12 C13 C14 C15 -1.4(4) . . . . ?
C13 C14 C15 O1 -178.5(2) . . . . ?
C13 C14 C15 C6 2.2(4) . . . . ?
C15 O1 C16 N1 167.81(17) . . . . ?
C15 O1 C16 C4 45.0(2) . . . . ?
C15 C6 C7 C8 -179.1(2) . . . . ?
C15 C6 C7 C12 0.3(3) . . . . ?
C16 O1 C15 C6 -12.0(3) . . . . ?
C16 O1 C15 C14 168.65(19) . . . . ?
C16 N1 C1 C2 -55.3(3) . . . . ?
C16 N1 C28 C29 -113.4(2) . . . . ?
C16 N1 C28 C33 67.6(3) . . . . ?
C16 C4 C5 C6 48.6(2) . . . . ?
C16 C4 C5 C17 -76.7(2) . . . . ?
C17 C5 C6 C7 -75.4(2) . . . . ?
C17 C5 C6 C15 105.8(2) . . . . ?
C17 C18 C19 C20 1.2(4) . . . . ?
C18 C17 C22 N2 -179.7(2) . . . . ?
C18 C17 C22 C21 -1.1(3) . . . . ?
C18 C19 C20 C21 -1.4(4) . . . . ?
C19 C20 C21 C22 0.4(4) . . . . ?
C20 C21 C22 N2 179.5(2) . . . . ?
C20 C21 C22 C17 0.9(4) . . . . ?
C22 N2 C23 C24 166.8(2) . . . . ?
C22 N2 C27 C26 -166.7(2) . . . . ?
C22 C17 C18 C19 0.1(3) . . . . ?
C23 N2 C22 C17 -92.0(3) . . . . ?
C23 N2 C22 C21 89.5(3) . . . . ?
C23 N2 C27 C26 60.9(3) . . . . ?
C23 C24 C25 C26 -51.8(4) . . . . ?
C24 C25 C26 C27 52.6(4) . . . . ?
C25 C26 C27 N2 -56.7(4) . . . . ?
C27 N2 C22 C17 137.0(2) . . . . ?
C27 N2 C22 C21 -41.5(3) . . . . ?
C27 N2 C23 C24 -60.5(3) . . . . ?
C28 N1 C1 C2 165.8(2) . . . . ?
C28 N1 C16 O1 76.8(2) . . . . ?
C28 N1 C16 C4 -161.28(18) . . . . ?
C28 C29 C30 C31 -1.6(4) . . . . ?
C28 C33 C34 N3 156.6(3) . . . . ?
C29 C28 C33 C32 1.4(4) . . . . ?
C29 C28 C33 C34 -179.7(3) . . . . ?
C29 C30 C31 C32 1.8(5) . . . . ?
C30 C31 C32 C33 -0.3(5) . . . . ?
C31 C32 C33 C28 -1.3(4) . . . . ?
C31 C32 C33 C34 179.8(3) . . . . ?
C32 C33 C34 N3 -24.5(4) . . . . ?
C33 C28 C29 C30 0.0(4) . . . . ?
C34 N3 C35 C36 168.3(4) . . . . ?
C34 N3 C38 C37 -163.1(3) . . . . ?
C35 N3 C34 C33 163.5(4) . . . . ?
C35 N3 C38 C37 -31.9(4) . . . . ?
C35 C36 C37 C38 7.3(5) . . . . ?
C36 C37 C38 N3 14.1(5) . . . . ?
C38 N3 C34 C33 -68.9(4) . . . . ?
C38 N3 C35 C36 37.3(5) . . . . ?
